data_7251886
loop_
_publ_author_name
'Dutra, Jocely L.'
'Marcon, Pedro H. S.'
'Moselli, Gustavo'
'Niquini, Fabiano M.'
'da Costa, Jo\~ao Victor F.'
'Moraes, Carlos Andr\'e F.'
'Braga, Ataualpa A. C.'
'Ellena, Javier'
'Batista, Alzir A.'
'de Araujo-Neto, Jo\~ao Honorato'

_publ_section_title
;
 Para-substituted benzoic acid ruthenium(ii) complexes: structural
 features modulating cytotoxicity
;
_journal_issue 22
_journal_name_full 'RSC Advances'
_journal_page_first 19763
_journal_page_last 19778
_journal_paper_doi 10.1039/D5RA07271A
_journal_volume 16
_journal_year 2026
_chemical_formula_moiety 'C45 H40 N3 O4 P2 Ru, F6 P'
_chemical_formula_sum 'C45 H40 F6 N3 O4 P3 Ru'
_chemical_formula_weight 994.814
_space_group_crystal_system triclinic
_space_group_IT_number 2
_space_group_name_Hall '-P 1'
_space_group_name_H-M_alt 'P -1'
_symmetry_Int_Tables_number 2
_atom_sites_solution_primary dual
_audit_creation_date 2025-12-05
_audit_creation_method
;
Olex2 1.5
(compiled 2025.07.13 svn.rb7424aed for OlexSys, GUI svn.r7314)
;
_audit_update_record
;
2025-12-05 deposited with the CCDC.	2026-03-31 downloaded from the CCDC.
;
_cell_angle_alpha 65.493(2)
_cell_angle_beta 66.109(2)
_cell_angle_gamma 73.468(2)
_cell_formula_units_Z 2
_cell_length_a 12.8102(2)
_cell_length_b 13.9899(2)
_cell_length_c 14.5412(3)
_cell_measurement_reflns_used 26742
_cell_measurement_temperature 100.0(3)
_cell_measurement_theta_max 79.1440
_cell_measurement_theta_min 3.8000
_cell_volume 2146.65(8)
_computing_cell_refinement 'CrysAlisPro 1.171.43.90 (Rigaku OD, 2023)'
_computing_data_collection 'CrysAlisPro system (CCD 44.125a 64-bit (release 17-10-2025))'
_computing_data_reduction 'CrysAlisPro 1.171.43.90 (Rigaku OD, 2023)'
_computing_molecular_graphics 'Olex2 1.5 (Dolomanov et al., 2009)'
_computing_publication_material 'Olex2 1.5 (Dolomanov et al., 2009)'
_computing_structure_refinement 'olex2.refine 1.5 (Bourhis et al., 2015)'
_computing_structure_solution 'SHELXT 2018/2 (Sheldrick, 2018)'
_diffrn_ambient_environment N~2~
_diffrn_ambient_temperature 100.0(3)
_diffrn_detector 'Hybrid Pixel Array Detector'
_diffrn_detector_area_resol_mean 10.0000
_diffrn_detector_type HyPix
_diffrn_measured_fraction_theta_full 0.9970
_diffrn_measured_fraction_theta_max 0.9961
_diffrn_measurement_details
;
List of Runs (angles in degrees, time in seconds):

  # Type    Start    End  Width  t~exp~   \w     \q     \k     \f   Frames
#--------------------------------------------------------------------------
  1  \w    -37.00   4.00   0.50    0.40    --  -48.80  34.00 -72.00   82
  2  \w   -108.00 -52.00   0.50    0.40    --  -48.80 -34.00 129.00  112
  3  \w    -15.00  37.00   0.50    0.40    --   48.80 -34.00 129.00  104
  4  \w     42.00 122.00   0.50    0.40    --   48.80  34.00 -72.00  160
  5  \w   -108.00 -80.00   0.50    1.00    --  -90.00 -34.00 129.00   56
  6  \w    122.00 168.00   0.50    1.00    --  111.50  34.00 -72.00   92
  7  \w    -69.00  16.00   0.50    0.40    --  -48.80  77.00 -60.00  170
  8  \w    -22.00  26.00   0.50    0.40    --  -48.80  19.00  60.00   96
  9  \w    -26.00  11.00   0.50    0.40    --  -48.80  19.00-150.00   74
 10  \w    -68.00 -35.00   0.50    0.40    --  -48.80 125.00  90.00   66
 11  \w     48.00  74.00   0.50    0.40    --   48.80-125.00-150.00   52
 12  \w   -159.00 -97.00   0.50    1.00    --  -90.00-125.00 -90.00  124
 13  \w    -48.00 -22.00   0.50    1.00    --  -90.00  45.00  90.00   52
 14  \w     60.00 105.00   0.50    1.00    --  111.50 -95.00  30.00   90
 15  \w     40.00  65.00   0.50    1.00    --  111.50 -77.00 120.00   50
 16  \w     40.00  66.00   0.50    1.00    --  111.50 -61.00 -60.00   52
 17  \w     62.00  88.00   0.50    1.00    --  111.50 -77.00 150.00   52
 18  \w     47.00  73.00   0.50    1.00    --  111.50 -95.00 120.00   52
 19  \w     78.00 104.00   0.50    1.00    --  111.50 -95.00 120.00   52
 20  \w     41.00  73.00   0.50    1.00    --  111.50-125.00-120.00   64
 21  \w     40.00  65.00   0.50    1.00    --  111.50 -95.00-150.00   50
 22  \w     75.00 109.00   0.50    1.00    --  111.50-125.00   0.00   68
 23  \w     42.00  68.00   0.50    1.00    --  111.50 -61.00 -30.00   52
 24  \w    135.00 165.00   0.50    1.00    --  111.50  30.00   0.00   60
 25  \w    116.00 160.00   0.50    1.00    --  111.50  30.00  60.00   88
 26  \w     57.00 104.00   0.50    1.00    --  111.50 -95.00   0.00   94
 27  \w     41.00  70.00   0.50    1.00    --  111.50 -79.00 172.71   58
 28  \w    105.00 178.00   0.50    1.00    --  111.50  15.00 150.00  146
 29  \w     49.00 103.00   0.50    1.00    --  111.50 -95.00  60.00  108
 30  \w     75.00 122.00   0.50    1.00    --  111.50 -80.00 -89.08   94
 31  \w    103.00 165.00   0.50    1.00    --  111.50 125.00   0.00  124
 32  \w     41.00  71.00   0.50    1.00    --  111.50 -95.00 150.00   60
 33  \w     80.00 105.00   0.50    1.00    --  111.50 -95.00 150.00   50
 34  \w     44.00  69.00   0.50    1.00    --  111.50 -61.00   0.00   50
 35  \w     81.00 111.00   0.50    1.00    --  111.50-125.00-120.00   60
 36  \w     98.00 123.00   0.50    1.00    --  111.50 125.00 120.00   50
 37  \w    102.00 127.00   0.50    1.00    --  111.50  30.00   0.00   50
 38  \w     41.00  70.00   0.50    1.00    --  111.50-125.00   0.00   58
 39  \w     63.00  89.00   0.50    1.00    --  111.50-125.00 -90.00   52
 40  \w    119.00 145.00   0.50    1.00    --  111.50  77.00  60.00   52
 41  \w     41.00  67.00   0.50    1.00    --  111.50-125.00 150.00   52
 42  \w     71.00  97.00   0.50    1.00    --  111.50-125.00 150.00   52
 43  \w     95.00 127.00   0.50    1.00    --  111.50 125.00-180.00   64
 44  \w    135.00 165.00   0.50    1.00    --  111.50 125.00-180.00   60
 45  \w     96.00 168.00   0.50    1.00    --  111.50 125.00 150.00  144
 46  \w    109.00 150.00   0.50    1.00    --  111.50  61.00 -60.00   82
 47  \w     46.00  72.00   0.50    1.00    --  111.50 -95.00 -60.00   52
 48  \w     79.00 105.00   0.50    1.00    --  111.50 -95.00 -60.00   52
 49  \w     70.00 101.00   0.50    1.00    --  111.50 -95.00 -90.00   62
 50  \w    103.00 134.00   0.50    1.00    --  111.50 -79.00 172.71   62
 51  \w     95.00 159.00   0.50    1.00    --  111.50 125.00-150.00  128
 52  \w    112.00 178.00   0.50    1.00    --  111.50  77.00 -90.00  132
 53  \w     79.00 105.00   0.50    1.00    --  111.50 -95.00-180.00   52
 54  \w    143.00 171.00   0.50    1.00    --  111.50  77.00 -30.00   56
 55  \w    121.00 164.00   0.50    1.00    --  111.50  77.00  30.00   86
 56  \w    106.00 177.00   0.50    1.00    --  111.50  61.00  60.00  142
 57  \w     45.00  70.00   0.50    1.00    --  111.50 -77.00  60.00   50
 58  \w     41.00  70.00   0.50    1.00    --  111.50 -61.00-120.00   58
 59  \w     44.00  70.00   0.50    1.00    --  111.50 -77.00 -60.00   52
 60  \w     48.00  74.00   0.50    1.00    --  111.50 -82.00  40.08   52
 61  \w     83.00 109.00   0.50    1.00    --  111.50 -82.00  40.08   52
 62  \w    139.00 178.00   0.50    1.00    --  111.50  77.00-120.00   78
 63  \w    115.00 141.00   0.50    1.00    --  111.50  77.00 -60.00   52
 64  \w     71.00  97.00   0.50    1.00    --  111.50-125.00-180.00   52
 65  \w     41.00  67.00   0.50    1.00    --  111.50 -77.00   0.00   52
 66  \w    130.00 156.00   0.50    1.00    --  111.50 125.00 120.00   52
 67  \w     64.00 103.00   0.50    1.00    --  111.50 -77.00-180.00   78
 68  \w     62.00  88.00   0.50    1.00    --  111.50 -77.00 -90.00   52
 69  \w     42.00  68.00   0.50    1.00    --  111.50 -95.00 -90.00   52
 70  \w     41.00  69.00   0.50    1.00    --  111.50 -61.00-150.00   56
 71  \w     41.00  71.00   0.50    1.00    --  111.50 -97.00  92.55   60
 72  \w     78.00 106.00   0.50    1.00    --  111.50 -97.00  92.55   56
 73  \w    134.00 160.00   0.50    1.00    --  111.50  45.00-150.00   52
 74  \w     48.00 109.00   0.50    1.00    --  111.50-125.00-150.00  122
 75  \w     79.00 106.00   0.50    1.00    --  111.50-125.00 120.00   54
 76  \w    146.00 178.00   0.50    1.00    --  111.50  61.00 -30.00   64
 77  \w    115.00 177.00   0.50    1.00    --  111.50  61.00   0.00  124
 78  \w    150.00 172.50   0.50    1.00    --  111.50  45.00-120.00   45
;
_diffrn_measurement_device 'four-circle diffractometer'
_diffrn_measurement_device_type 'XtaLAB Synergy, Dualflex, HyPix'
_diffrn_measurement_method '\w scans'
_diffrn_orient_matrix_type 'CrysAlisPro convention (1999,Acta A55,543-557)'
_diffrn_orient_matrix_UB_11 -0.1022106000
_diffrn_orient_matrix_UB_12 -0.0465550000
_diffrn_orient_matrix_UB_13 0.0980029000
_diffrn_orient_matrix_UB_21 -0.0422612000
_diffrn_orient_matrix_UB_22 -0.0253320000
_diffrn_orient_matrix_UB_23 -0.0715708000
_diffrn_orient_matrix_UB_31 0.0735769000
_diffrn_orient_matrix_UB_32 -0.1101388000
_diffrn_orient_matrix_UB_33 0.0217989000
_diffrn_radiation_monochromator mirror
_diffrn_radiation_probe x-ray
_diffrn_radiation_type 'Cu K\a'
_diffrn_radiation_wavelength 1.54184
_diffrn_reflns_av_R_equivalents 0.0466
_diffrn_reflns_av_unetI/netI 0.0379
_diffrn_reflns_Laue_measured_fraction_full 0.9970
_diffrn_reflns_Laue_measured_fraction_max 0.9961
_diffrn_reflns_limit_h_max 16
_diffrn_reflns_limit_h_min -16
_diffrn_reflns_limit_k_max 17
_diffrn_reflns_limit_k_min -17
_diffrn_reflns_limit_l_max 18
_diffrn_reflns_limit_l_min -18
_diffrn_reflns_number 43388
_diffrn_reflns_point_group_measured_fraction_full 0.9970
_diffrn_reflns_point_group_measured_fraction_max 0.9961
_diffrn_reflns_theta_full 67.6840
_diffrn_reflns_theta_max 70.08
_diffrn_reflns_theta_min 4.81
_diffrn_source 'micro-focus sealed X-ray tube'
_diffrn_source_type 'PhotonJet (Cu) X-ray Source'
_exptl_absorpt_coefficient_mu 4.658
_exptl_absorpt_correction_T_max 1.000
_exptl_absorpt_correction_T_min 0.769
_exptl_absorpt_correction_type gaussian
_exptl_absorpt_process_details
;
CrysAlisPro 1.171.43.90 (Rigaku Oxford Diffraction, 2023)
Numerical absorption correction based on gaussian integration over
a multifaceted crystal model
Empirical absorption correction using spherical harmonics,
implemented in SCALE3 ABSPACK scaling algorithm.
;
_exptl_crystal_colour red
_exptl_crystal_colour_primary red
_exptl_crystal_density_diffrn 1.539
_exptl_crystal_description plate
_exptl_crystal_F_000 1017.500
_exptl_crystal_size_max 0.116
_exptl_crystal_size_mid 0.084
_exptl_crystal_size_min 0.01
_refine_diff_density_max 1.4881
_refine_diff_density_min -0.4637
_refine_diff_density_rms 0.0941
_refine_ls_d_res_high 0.8200
_refine_ls_d_res_low 9.2006
_refine_ls_goodness_of_fit_ref 1.0472
_refine_ls_hydrogen_treatment constr
_refine_ls_matrix_type full
_refine_ls_number_constraints 76
_refine_ls_number_parameters 584
_refine_ls_number_reflns 8114
_refine_ls_number_restraints 0
_refine_ls_restrained_S_all 1.0472
_refine_ls_R_factor_all 0.0432
_refine_ls_R_factor_gt 0.0394
_refine_ls_shift/su_max -0.0003
_refine_ls_shift/su_mean 0.0001
_refine_ls_structure_factor_coef Fsqd
_refine_ls_weighting_details 'w=1/[\s^2^(Fo^2^)+(0.0633P)^2^+2.0186P] where P=(Fo^2^+2Fc^2^)/3'
_refine_ls_weighting_scheme calc
_refine_ls_wR_factor_gt 0.1062
_refine_ls_wR_factor_ref 0.1087
_reflns_Friedel_coverage 0.0
_reflns_limit_h_max 15
_reflns_limit_h_min -13
_reflns_limit_k_max 17
_reflns_limit_k_min -15
_reflns_limit_l_max 17
_reflns_limit_l_min 0
_reflns_number_gt 7429
_reflns_number_total 8114
_reflns_threshold_expression I>=2u(I)
_cod_data_source_file d5ra07271a2.cif
_cod_data_source_block RuNO2
_cod_database_code 7251886
_chemical_oxdiff_formula 'Ru C H N O P F '
_cell_oxdiff_angle_alpha 65.4933(19)
_cell_oxdiff_angle_beta 66.1087(19)
_cell_oxdiff_angle_gamma 73.4682(15)
_cell_oxdiff_length_a 12.8102(2)
_cell_oxdiff_length_b 13.9899(2)
_cell_oxdiff_length_c 14.5412(3)
_cell_oxdiff_measurement_reflns_used 26742
_cell_oxdiff_volume 2146.66(6)
_olex2_refinement_description
;
1. Fixed Uiso
 At 1.2 times of:
  All C(H) groups, All C(H,H) groups
2.a Secondary CH2 refined with riding coordinates:
 C230(H23a,H23b), C130(H13a,H13b), C131(H13c,H13d), C231(H23c,H23d)
2.b Aromatic/amide H refined with riding coordinates:
 C221(H221), C225(H225), C211(H211), C111(H111), C213(H213), C7(H7), C8(H8),
 C125(H125), C122(H122), C115(H115), C212(H212), C14(H14), C113(H113), C17(H17),
  C224(H224), C214(H214), C3(H3), C121(H121), C222(H222), C114(H114), C6(H6),
 C124(H124), C9(H9), C215(H215), C15(H15), C112(H112), C11(H11), C223(H223),
 C4(H4), C123(H123), C16(H16), C10(H10)
;
_olex2_submission_special_instructions 'No special instructions were received'
_oxdiff_exptl_absorpt_empirical_details
;
Empirical correction (ABSPACK) includes:
- Absorption correction using spherical harmonics
- Frame scaling
- Detector area scaling
;
_oxdiff_exptl_absorpt_empirical_full_max 2.497
_oxdiff_exptl_absorpt_empirical_full_min 0.787

loop_
_space_group_symop_id
_space_group_symop_operation_xyz
1 x,y,z
2 -x,-y,-z

loop_
_atom_site_label
_atom_site_type_symbol
_atom_site_fract_x
_atom_site_fract_y
_atom_site_fract_z
_atom_site_U_iso_or_equiv
_atom_site_adp_type
_atom_site_occupancy
_atom_site_refinement_flags_posn
Ru1 Ru 0.27725(5) 0.31903(4) 0.74805(4) 0.0234(2) Uani 1.000000 .
P1 P 0.13543(7) 0.23616(6) 0.76244(6) 0.02883(18) Uani 1.000000 .
P2 P 0.33492(6) 0.19727(5) 0.88815(6) 0.02573(17) Uani 1.000000 .
O1 O 0.21290(18) 0.46498(15) 0.62970(16) 0.0299(4) Uani 1.000000 .
O2 O 0.15110(19) 0.43782(17) 0.80310(18) 0.0332(5) Uani 1.000000 .
O3 O -0.1058(3) 0.9717(2) 0.5827(2) 0.0508(6) Uani 1.000000 .
O4 O -0.0396(3) 0.9759(2) 0.6955(2) 0.0523(7) Uani 1.000000 .
N1 N 0.4012(2) 0.4111(2) 0.7140(2) 0.0328(6) Uani 1.000000 .
N2 N 0.4210(2) 0.2568(2) 0.6465(2) 0.0310(5) Uani 1.000000 .
N3 N -0.0485(3) 0.9314(2) 0.6433(3) 0.0424(7) Uani 1.000000 .
C1 C 0.1578(3) 0.4990(3) 0.7087(3) 0.0333(6) Uani 1.000000 .
C2 C 0.1050(3) 0.6133(3) 0.6886(3) 0.0358(7) Uani 1.000000 .
C3 C 0.0643(3) 0.6706(3) 0.6028(3) 0.0399(7) Uani 1.000000 .
H3 H 0.0703(3) 0.6375(3) 0.5551(3) 0.0479(9) Uiso 1.000000 R
C4 C 0.0152(3) 0.7749(3) 0.5864(3) 0.0429(8) Uani 1.000000 .
H4 H -0.0143(3) 0.8140(3) 0.5289(3) 0.0515(9) Uiso 1.000000 R
C5 C 0.0101(3) 0.8211(3) 0.6559(3) 0.0398(7) Uani 1.000000 .
C6 C 0.0543(3) 0.7687(3) 0.7387(3) 0.0430(8) Uani 1.000000 .
H6 H 0.0527(3) 0.8039(3) 0.7829(3) 0.0516(9) Uiso 1.000000 R
C7 C 0.1010(3) 0.6633(3) 0.7557(3) 0.0414(8) Uani 1.000000 .
H7 H 0.1306(3) 0.6246(3) 0.8133(3) 0.0497(9) Uiso 1.000000 R
C8 C 0.3860(3) 0.4835(2) 0.7584(3) 0.0392(7) Uani 1.000000 .
H8 H 0.3169(3) 0.4897(2) 0.8156(3) 0.0470(9) Uiso 1.000000 R
C9 C 0.4674(4) 0.5493(3) 0.7241(4) 0.0500(9) Uani 1.000000 .
H9 H 0.4550(4) 0.5994(3) 0.7572(4) 0.0600(11) Uiso 1.000000 R
C10 C 0.5659(4) 0.5398(3) 0.6412(3) 0.0530(10) Uani 1.000000 .
H10 H 0.6219(4) 0.5853(3) 0.6149(3) 0.0637(12) Uiso 1.000000 R
C11 C 0.5848(3) 0.4657(3) 0.5958(3) 0.0485(9) Uani 1.000000 .
H11 H 0.6539(3) 0.4587(3) 0.5390(3) 0.0582(11) Uiso 1.000000 R
C12 C 0.5001(3) 0.4000(3) 0.6345(3) 0.0352(7) Uani 1.000000 .
C13 C 0.5118(3) 0.3144(3) 0.5970(3) 0.0374(7) Uani 1.000000 .
C14 C 0.6109(3) 0.2898(3) 0.5190(3) 0.0487(9) Uani 1.000000 .
H14 H 0.6718(3) 0.3315(3) 0.4855(3) 0.0585(11) Uiso 1.000000 R
C15 C 0.6203(4) 0.2052(4) 0.4903(3) 0.0562(11) Uani 1.000000 .
H15 H 0.6860(4) 0.1898(4) 0.4345(3) 0.0674(13) Uiso 1.000000 R
C16 C 0.5336(4) 0.1432(4) 0.5435(3) 0.0526(10) Uani 1.000000 .
H16 H 0.5403(4) 0.0819(4) 0.5276(3) 0.0631(12) Uiso 1.000000 R
C17 C 0.4357(3) 0.1711(3) 0.6211(3) 0.0391(7) Uani 1.000000 .
H17 H 0.3765(3) 0.1272(3) 0.6579(3) 0.0469(9) Uiso 1.000000 R
C110 C -0.0016(3) 0.3264(2) 0.7619(3) 0.0361(7) Uani 1.000000 .
C111 C -0.0245(3) 0.3878(3) 0.6670(3) 0.0499(9) Uani 1.000000 .
H111 H 0.0303(3) 0.3827(3) 0.6009(3) 0.0599(11) Uiso 1.000000 R
C112 C -0.1274(4) 0.4568(3) 0.6680(3) 0.0545(10) Uani 1.000000 .
H112 H -0.1420(4) 0.4986(3) 0.6025(3) 0.0654(12) Uiso 1.000000 R
C113 C -0.2083(3) 0.4649(3) 0.7632(4) 0.0477(9) Uani 1.000000 .
H113 H -0.2781(3) 0.5123(3) 0.7634(4) 0.0572(10) Uiso 1.000000 R
C114 C -0.1870(4) 0.4033(3) 0.8584(4) 0.0504(9) Uani 1.000000 .
H114 H -0.2424(4) 0.4077(3) 0.9245(4) 0.0605(11) Uiso 1.000000 R
C115 C -0.0835(3) 0.3347(3) 0.8568(3) 0.0471(9) Uani 1.000000 .
H115 H -0.0691(3) 0.2928(3) 0.9223(3) 0.0565(10) Uiso 1.000000 R
C120 C 0.1706(3) 0.1952(2) 0.6478(3) 0.0329(6) Uani 1.000000 .
C121 C 0.1579(3) 0.0955(3) 0.6582(3) 0.0381(7) Uani 1.000000 .
H121 H 0.1196(3) 0.0487(3) 0.7264(3) 0.0457(9) Uiso 1.000000 R
C122 C 0.2011(4) 0.0637(3) 0.5689(3) 0.0445(8) Uani 1.000000 .
H122 H 0.1926(4) -0.0048(3) 0.5768(3) 0.0534(10) Uiso 1.000000 R
C123 C 0.2561(4) 0.1311(3) 0.4691(3) 0.0451(8) Uani 1.000000 .
H123 H 0.2863(4) 0.1087(3) 0.4088(3) 0.0541(10) Uiso 1.000000 R
C124 C 0.2672(3) 0.2311(3) 0.4572(3) 0.0406(7) Uani 1.000000 .
H124 H 0.3037(3) 0.2780(3) 0.3883(3) 0.0488(9) Uiso 1.000000 R
C125 C 0.2251(3) 0.2635(3) 0.5456(3) 0.0346(7) Uani 1.000000 .
H125 H 0.2333(3) 0.3324(3) 0.5368(3) 0.0415(8) Uiso 1.000000 R
C130 C 0.0872(3) 0.1196(2) 0.8798(3) 0.0336(6) Uani 1.000000 .
H13a H 0.0100(3) 0.1114(2) 0.8863(3) 0.0403(8) Uiso 1.000000 R
H13b H 0.1409(3) 0.0557(2) 0.8685(3) 0.0403(8) Uiso 1.000000 R
C131 C 0.0806(3) 0.1261(3) 0.9853(3) 0.0346(7) Uani 1.000000 .
H13c H 0.0046(3) 0.1092(3) 1.0394(3) 0.0416(8) Uiso 1.000000 R
H13d H 0.0864(3) 0.1998(3) 0.9732(3) 0.0416(8) Uiso 1.000000 R
C210 C 0.2965(3) 0.2384(2) 1.0029(2) 0.0309(6) Uani 1.000000 .
C211 C 0.2103(3) 0.3234(3) 1.0175(3) 0.0376(7) Uani 1.000000 .
H211 H 0.1702(3) 0.3603(3) 0.9673(3) 0.0451(8) Uiso 1.000000 R
C212 C 0.1827(3) 0.3542(3) 1.1050(3) 0.0469(8) Uani 1.000000 .
H212 H 0.1249(3) 0.4129(3) 1.1137(3) 0.0562(10) Uiso 1.000000 R
C213 C 0.2394(4) 0.2996(3) 1.1792(3) 0.0480(9) Uani 1.000000 .
H213 H 0.2191(4) 0.3198(3) 1.2398(3) 0.0575(10) Uiso 1.000000 R
C214 C 0.3257(4) 0.2156(3) 1.1656(3) 0.0493(9) Uani 1.000000 .
H214 H 0.3650(4) 0.1788(3) 1.2164(3) 0.0592(11) Uiso 1.000000 R
C215 C 0.3549(3) 0.1851(3) 1.0776(3) 0.0414(8) Uani 1.000000 .
H215 H 0.4146(3) 0.1278(3) 1.0681(3) 0.0497(9) Uiso 1.000000 R
C220 C 0.4932(3) 0.1725(2) 0.8468(2) 0.0292(6) Uani 1.000000 .
C221 C 0.5550(3) 0.2378(2) 0.8499(3) 0.0350(7) Uani 1.000000 .
H221 H 0.5151(3) 0.2911(2) 0.8814(3) 0.0420(8) Uiso 1.000000 R
C222 C 0.6751(3) 0.2255(3) 0.8071(3) 0.0428(8) Uani 1.000000 .
H222 H 0.7167(3) 0.2697(3) 0.8106(3) 0.0514(9) Uiso 1.000000 R
C223 C 0.7336(3) 0.1498(3) 0.7598(3) 0.0439(8) Uani 1.000000 .
H223 H 0.8152(3) 0.1432(3) 0.7288(3) 0.0526(10) Uiso 1.000000 R
C224 C 0.6737(3) 0.0834(3) 0.7574(3) 0.0415(8) Uani 1.000000 .
H224 H 0.7144(3) 0.0306(3) 0.7255(3) 0.0498(9) Uiso 1.000000 R
C225 C 0.5540(3) 0.0936(2) 0.8015(3) 0.0345(7) Uani 1.000000 .
H225 H 0.5135(3) 0.0468(2) 0.8008(3) 0.0414(8) Uiso 1.000000 R
C230 C 0.2980(3) 0.0614(2) 0.9512(2) 0.0304(6) Uani 1.000000 .
H23a H 0.3088(3) 0.0348(2) 0.8941(2) 0.0365(7) Uiso 1.000000 R
H23b H 0.3528(3) 0.0154(2) 0.9896(2) 0.0365(7) Uiso 1.000000 R
C231 C 0.1754(3) 0.0508(3) 1.0296(2) 0.0338(6) Uani 1.000000 .
H23c H 0.1615(3) -0.0230(3) 1.0529(2) 0.0406(8) Uiso 1.000000 R
H23d H 0.1694(3) 0.0636(3) 1.0938(2) 0.0406(8) Uiso 1.000000 R
P3 P 0.33691(9) -0.18148(7) 0.81903(8) 0.0451(2) Uani 1.000000 .
F1 F 0.3747(3) -0.0679(2) 0.7678(3) 0.0866(10) Uani 1.000000 .
F2 F 0.4608(2) -0.2290(2) 0.7534(3) 0.0713(8) Uani 1.000000 .
F3 F 0.2938(3) -0.2957(2) 0.8714(3) 0.0758(8) Uani 1.000000 .
F4 F 0.2144(3) -0.1339(3) 0.8846(3) 0.0868(10) Uani 1.000000 .
F5 F 0.2920(4) -0.1581(3) 0.7249(3) 0.0956(11) Uani 1.000000 .
F6 F 0.3808(3) -0.2081(3) 0.9143(3) 0.0961(11) Uani 1.000000 .

loop_
_atom_site_aniso_label
_atom_site_aniso_U_11
_atom_site_aniso_U_22
_atom_site_aniso_U_33
_atom_site_aniso_U_12
_atom_site_aniso_U_13
_atom_site_aniso_U_23
Ru1 0.0308(4) 0.0186(4) 0.0226(4) -0.0010(3) -0.0140(3) -0.0053(3)
P1 0.0342(4) 0.0267(4) 0.0271(4) -0.0034(3) -0.0158(3) -0.0056(3)
P2 0.0328(4) 0.0228(3) 0.0240(3) -0.0021(3) -0.0140(3) -0.0069(3)
O1 0.0346(11) 0.0196(9) 0.0249(10) -0.0026(8) -0.0051(8) -0.0030(8)
O2 0.0355(11) 0.0300(11) 0.0345(11) -0.0004(9) -0.0139(9) -0.0117(9)
O3 0.0588(16) 0.0402(13) 0.0512(15) 0.0054(12) -0.0263(13) -0.0138(12)
O4 0.0579(16) 0.0423(14) 0.0619(17) -0.0010(12) -0.0211(14) -0.0253(13)
N1 0.0402(14) 0.0258(12) 0.0351(14) -0.0057(10) -0.0226(12) -0.0024(10)
N2 0.0354(13) 0.0350(13) 0.0279(12) -0.0002(10) -0.0171(11) -0.0123(10)
N3 0.0438(16) 0.0382(15) 0.0457(16) -0.0052(12) -0.0145(14) -0.0152(13)
C1 0.0335(15) 0.0334(16) 0.0337(16) -0.0049(12) -0.0150(13) -0.0082(13)
C2 0.0325(15) 0.0348(16) 0.0373(17) -0.0026(13) -0.0126(13) -0.0100(13)
C3 0.0442(18) 0.0364(17) 0.0420(18) -0.0042(14) -0.0184(15) -0.0129(14)
C4 0.0476(19) 0.0397(18) 0.0398(18) -0.0005(15) -0.0196(16) -0.0106(15)
C5 0.0396(17) 0.0324(16) 0.0433(18) -0.0035(13) -0.0126(15) -0.0112(14)
C6 0.0444(19) 0.0403(18) 0.049(2) -0.0045(15) -0.0174(16) -0.0189(16)
C7 0.0432(18) 0.0379(17) 0.0449(19) 0.0000(14) -0.0203(15) -0.0140(15)
C8 0.0507(19) 0.0261(15) 0.0474(19) -0.0053(13) -0.0264(16) -0.0088(14)
C9 0.063(2) 0.0318(17) 0.066(3) -0.0089(16) -0.039(2) -0.0086(17)
C10 0.068(3) 0.044(2) 0.052(2) -0.0295(18) -0.029(2) 0.0020(17)
C11 0.047(2) 0.056(2) 0.0361(18) -0.0202(17) -0.0198(16) 0.0040(16)
C12 0.0376(16) 0.0376(16) 0.0280(15) -0.0116(13) -0.0171(13) 0.0013(12)
C13 0.0369(16) 0.0472(18) 0.0250(14) -0.0062(14) -0.0163(13) -0.0033(13)
C14 0.0375(18) 0.070(3) 0.0315(17) -0.0061(17) -0.0116(14) -0.0108(17)
C15 0.042(2) 0.087(3) 0.043(2) 0.004(2) -0.0157(17) -0.031(2)
C16 0.055(2) 0.064(2) 0.055(2) 0.0144(19) -0.0307(19) -0.038(2)
C17 0.0404(17) 0.0472(19) 0.0414(18) 0.0047(14) -0.0240(15) -0.0228(15)
C110 0.0383(16) 0.0300(15) 0.0423(18) -0.0021(13) -0.0219(14) -0.0080(13)
C111 0.0375(18) 0.054(2) 0.0389(19) -0.0018(16) -0.0146(15) 0.0016(16)
C112 0.046(2) 0.049(2) 0.050(2) -0.0003(17) -0.0261(18) 0.0054(17)
C113 0.0408(19) 0.0356(17) 0.067(2) 0.0025(14) -0.0281(18) -0.0128(17)
C114 0.048(2) 0.051(2) 0.058(2) 0.0068(17) -0.0247(18) -0.0262(19)
C115 0.053(2) 0.048(2) 0.048(2) 0.0081(16) -0.0296(18) -0.0203(17)
C120 0.0397(16) 0.0334(15) 0.0315(15) -0.0043(12) -0.0218(13) -0.0075(12)
C121 0.053(2) 0.0334(16) 0.0345(16) -0.0095(14) -0.0247(15) -0.0054(13)
C122 0.069(2) 0.0343(17) 0.0420(19) -0.0082(16) -0.0305(18) -0.0111(14)
C123 0.063(2) 0.048(2) 0.0336(17) -0.0082(17) -0.0235(17) -0.0152(15)
C124 0.0494(19) 0.0446(18) 0.0298(16) -0.0114(15) -0.0180(15) -0.0065(14)
C125 0.0416(17) 0.0339(15) 0.0327(16) -0.0077(13) -0.0201(14) -0.0062(13)
C130 0.0374(16) 0.0315(15) 0.0332(16) -0.0078(12) -0.0177(13) -0.0044(12)
C131 0.0352(16) 0.0377(16) 0.0282(15) -0.0065(13) -0.0120(13) -0.0061(13)
C210 0.0390(16) 0.0335(15) 0.0254(14) -0.0096(12) -0.0125(12) -0.0101(12)
C211 0.0389(17) 0.0407(17) 0.0379(17) -0.0062(14) -0.0128(14) -0.0173(14)
C212 0.048(2) 0.054(2) 0.0432(19) -0.0113(16) -0.0052(16) -0.0276(17)
C213 0.057(2) 0.060(2) 0.0361(18) -0.0204(18) -0.0072(16) -0.0250(17)
C214 0.062(2) 0.063(2) 0.0294(17) -0.0236(19) -0.0212(16) -0.0063(16)
C215 0.052(2) 0.0436(18) 0.0315(16) -0.0045(15) -0.0203(15) -0.0101(14)
C220 0.0361(15) 0.0258(14) 0.0236(14) -0.0019(11) -0.0147(12) -0.0032(11)
C221 0.0400(17) 0.0270(14) 0.0364(16) -0.0044(12) -0.0173(14) -0.0051(12)
C222 0.0406(18) 0.0365(17) 0.049(2) -0.0100(14) -0.0219(16) -0.0021(15)
C223 0.0325(16) 0.0429(18) 0.0426(19) -0.0025(14) -0.0146(14) -0.0016(15)
C224 0.0400(18) 0.0390(17) 0.0381(17) 0.0050(14) -0.0160(15) -0.0101(14)
C225 0.0395(17) 0.0313(15) 0.0309(15) -0.0000(13) -0.0169(13) -0.0070(12)
C230 0.0381(16) 0.0248(14) 0.0300(15) -0.0032(12) -0.0184(13) -0.0046(11)
C231 0.0388(16) 0.0347(16) 0.0268(14) -0.0091(13) -0.0154(13) -0.0024(12)
P3 0.0565(6) 0.0400(5) 0.0443(5) 0.0043(4) -0.0247(4) -0.0188(4)
F1 0.125(3) 0.0559(15) 0.079(2) -0.0315(16) -0.0079(18) -0.0360(15)
F2 0.0612(15) 0.0659(16) 0.093(2) -0.0140(12) -0.0031(14) -0.0512(15)
F3 0.0776(18) 0.0554(15) 0.0765(18) -0.0153(13) -0.0081(15) -0.0187(13)
F4 0.0643(17) 0.0762(19) 0.106(2) 0.0098(14) -0.0111(17) -0.0475(18)
F5 0.137(3) 0.098(2) 0.080(2) -0.015(2) -0.071(2) -0.0243(18)
F6 0.108(3) 0.122(3) 0.075(2) 0.013(2) -0.059(2) -0.040(2)

loop_
_atom_type_symbol
_atom_type_scat_dispersion_real
_atom_type_scat_dispersion_imag
_atom_type_scat_Cromer_Mann_a1
_atom_type_scat_Cromer_Mann_a2
_atom_type_scat_Cromer_Mann_a3
_atom_type_scat_Cromer_Mann_a4
_atom_type_scat_Cromer_Mann_b1
_atom_type_scat_Cromer_Mann_b2
_atom_type_scat_Cromer_Mann_b3
_atom_type_scat_Cromer_Mann_b4
_atom_type_scat_Cromer_Mann_c
_atom_type_scat_source
_atom_type_scat_dispersion_source
C 0.01788 0.00908 2.31000 1.02000 1.58860 0.86500 20.84390 10.20750 0.56870 51.65120 0.21560 'International Tables Volume C Table 6.1.1.4 (pp. 500-502)' 'Brennan, Cowan, Rev. Sci. Instrum., 1992, 63, 850'
F 0.07327 0.05351 3.53920 2.64120 1.51700 1.02430 10.28250 4.29440 0.26150 26.14760 0.27760 'International Tables Volume C Table 6.1.1.4 (pp. 500-502)' 'Brennan, Cowan, Rev. Sci. Instrum., 1992, 63, 850'
H 0.00000 0.00000 0.49300 0.32291 0.14019 0.04081 10.51090 26.12570 3.14236 57.79970 0.00304 'International Tables Volume C Table 6.1.1.4 (pp. 500-502)' 'Brennan, Cowan, Rev. Sci. Instrum., 1992, 63, 850'
N 0.03110 0.01806 12.21260 3.13220 2.01250 1.16630 0.00570 9.89330 28.99750 0.58260 -11.52900 'International Tables Volume C Table 6.1.1.4 (pp. 500-502)' 'Brennan, Cowan, Rev. Sci. Instrum., 1992, 63, 850'
O 0.04960 0.03234 3.04850 2.28680 1.54630 0.86700 13.27710 5.70110 0.32390 32.90890 0.25080 'International Tables Volume C Table 6.1.1.4 (pp. 500-502)' 'Brennan, Cowan, Rev. Sci. Instrum., 1992, 63, 850'
P 0.29730 0.43501 6.43450 4.17910 1.78000 1.49080 1.90670 27.15700 0.52600 68.16450 1.11490 'International Tables Volume C Table 6.1.1.4 (pp. 500-502)' 'Brennan, Cowan, Rev. Sci. Instrum., 1992, 63, 850'
Ru 0.07671 3.30287 19.26740 12.91820 4.86337 1.56756 0.80852 8.43467 24.79970 94.29280 5.37874 'International Tables Volume C Table 6.1.1.4 (pp. 500-502)' 'Brennan, Cowan, Rev. Sci. Instrum., 1992, 63, 850'

loop_
_exptl_crystal_face_index_h
_exptl_crystal_face_index_k
_exptl_crystal_face_index_l
_exptl_crystal_face_perp_dist
-6 -6 -1 0.0187
0 8 0 0.0336
7 -2 1 0.0401
3 4 9 0.0047
-3 -4 -9 0.0047

loop_
_geom_angle_atom_site_label_1
_geom_angle_atom_site_label_2
_geom_angle_atom_site_label_3
_geom_angle
_geom_angle_site_symmetry_1
_geom_angle_site_symmetry_3
_geom_angle_publ_flag
P2 Ru1 P1 99.43(3) . . ?
O1 Ru1 P1 87.94(6) . . ?
O1 Ru1 P2 166.83(6) . . ?
O2 Ru1 P1 91.35(7) . . ?
O2 Ru1 P2 108.14(7) . . ?
O2 Ru1 O1 60.46(8) . . ?
N1 Ru1 P1 171.39(7) . . ?
N1 Ru1 P2 89.15(7) . . ?
N1 Ru1 O1 83.79(9) . . ?
N1 Ru1 O2 86.66(10) . . ?
N2 Ru1 P1 101.12(8) . . ?
N2 Ru1 P2 88.26(7) . . ?
N2 Ru1 O1 101.10(9) . . ?
N2 Ru1 O2 157.60(10) . . ?
N2 Ru1 N1 78.24(11) . . ?
C1 Ru1 P1 92.68(8) . . ?
C1 Ru1 P2 137.15(8) . . ?
C1 Ru1 O1 30.64(9) . . ?
C1 Ru1 O2 30.11(10) . . ?
C1 Ru1 N1 81.40(10) . . ?
C1 Ru1 N2 129.53(11) . . ?
C110 P1 Ru1 112.22(11) . . ?
C120 P1 Ru1 113.03(11) . . ?
C120 P1 C110 102.65(15) . . ?
C130 P1 Ru1 120.31(10) . . ?
C130 P1 C110 102.03(15) . . ?
C130 P1 C120 104.63(15) . . ?
C210 P2 Ru1 115.81(10) . . ?
C220 P2 Ru1 109.96(9) . . ?
C220 P2 C210 102.24(14) . . ?
C230 P2 Ru1 121.77(10) . . ?
C230 P2 C210 102.77(14) . . ?
C230 P2 C220 101.80(14) . . ?
C1 O1 Ru1 85.96(17) . . ?
C1 O2 Ru1 92.05(19) . . ?
C8 N1 Ru1 125.7(2) . . ?
C12 N1 Ru1 114.9(2) . . ?
C12 N1 C8 119.2(3) . . ?
C13 N2 Ru1 114.3(2) . . ?
C17 N2 Ru1 128.9(2) . . ?
C17 N2 C13 116.7(3) . . ?
O4 N3 O3 123.7(3) . . ?
C5 N3 O3 118.0(3) . . ?
C5 N3 O4 118.2(3) . . ?
O1 C1 Ru1 63.41(15) . . ?
O2 C1 Ru1 57.84(15) . . ?
O2 C1 O1 120.4(3) . . ?
C2 C1 Ru1 168.3(2) . . ?
C2 C1 O1 119.9(3) . . ?
C2 C1 O2 119.6(3) . . ?
C3 C2 C1 121.4(3) . . ?
C7 C2 C1 118.8(3) . . ?
C7 C2 C3 119.7(3) . . ?
H3 C3 C2 119.8(2) . . ?
C4 C3 C2 120.5(3) . . ?
C4 C3 H3 119.8(2) . . ?
H4 C4 C3 120.9(2) . . ?
C5 C4 C3 118.2(3) . . ?
C5 C4 H4 120.9(2) . . ?
C4 C5 N3 119.0(3) . . ?
C6 C5 N3 117.9(3) . . ?
C6 C5 C4 123.1(3) . . ?
H6 C6 C5 121.0(2) . . ?
C7 C6 C5 118.0(3) . . ?
C7 C6 H6 121.0(2) . . ?
C6 C7 C2 120.3(3) . . ?
H7 C7 C2 119.8(2) . . ?
H7 C7 C6 119.8(2) . . ?
H8 C8 N1 118.7(2) . . ?
C9 C8 N1 122.6(4) . . ?
C9 C8 H8 118.7(2) . . ?
H9 C9 C8 121.0(2) . . ?
C10 C9 C8 117.9(4) . . ?
C10 C9 H9 121.0(2) . . ?
H10 C10 C9 119.6(2) . . ?
C11 C10 C9 120.9(4) . . ?
C11 C10 H10 119.6(2) . . ?
H11 C11 C10 120.5(2) . . ?
C12 C11 C10 118.9(4) . . ?
C12 C11 H11 120.5(2) . . ?
C11 C12 N1 120.5(3) . . ?
C13 C12 N1 115.0(3) . . ?
C13 C12 C11 124.5(3) . . ?
C12 C13 N2 116.1(3) . . ?
C14 C13 N2 122.0(3) . . ?
C14 C13 C12 121.8(3) . . ?
H14 C14 C13 120.1(2) . . ?
C15 C14 C13 119.7(4) . . ?
C15 C14 H14 120.1(2) . . ?
H15 C15 C14 120.5(2) . . ?
C16 C15 C14 119.0(4) . . ?
C16 C15 H15 120.5(2) . . ?
H16 C16 C15 120.4(2) . . ?
C17 C16 C15 119.2(4) . . ?
C17 C16 H16 120.4(2) . . ?
C16 C17 N2 123.2(4) . . ?
H17 C17 N2 118.4(2) . . ?
H17 C17 C16 118.4(2) . . ?
C111 C110 P1 121.3(3) . . ?
C115 C110 P1 120.2(3) . . ?
C115 C110 C111 118.5(3) . . ?
H111 C111 C110 119.8(2) . . ?
C112 C111 C110 120.4(4) . . ?
C112 C111 H111 119.8(2) . . ?
H112 C112 C111 119.7(2) . . ?
C113 C112 C111 120.6(4) . . ?
C113 C112 H112 119.7(2) . . ?
H113 C113 C112 120.2(2) . . ?
C114 C113 C112 119.5(3) . . ?
C114 C113 H113 120.2(2) . . ?
H114 C114 C113 120.2(2) . . ?
C115 C114 C113 119.6(4) . . ?
C115 C114 H114 120.2(2) . . ?
C114 C115 C110 121.4(4) . . ?
H115 C115 C110 119.3(2) . . ?
H115 C115 C114 119.3(2) . . ?
C121 C120 P1 123.1(3) . . ?
C125 C120 P1 118.0(2) . . ?
C125 C120 C121 118.5(3) . . ?
H121 C121 C120 119.8(2) . . ?
C122 C121 C120 120.3(3) . . ?
C122 C121 H121 119.8(2) . . ?
H122 C122 C121 119.8(2) . . ?
C123 C122 C121 120.5(3) . . ?
C123 C122 H122 119.8(2) . . ?
H123 C123 C122 120.1(2) . . ?
C124 C123 C122 119.9(3) . . ?
C124 C123 H123 120.1(2) . . ?
H124 C124 C123 119.9(2) . . ?
C125 C124 C123 120.2(3) . . ?
C125 C124 H124 119.9(2) . . ?
C124 C125 C120 120.6(3) . . ?
H125 C125 C120 119.68(19) . . ?
H125 C125 C124 119.7(2) . . ?
H13a C130 P1 108.85(10) . . ?
H13b C130 P1 108.85(11) . . ?
H13b C130 H13a 107.7 . . ?
C131 C130 P1 113.6(2) . . ?
C131 C130 H13a 108.85(17) . . ?
C131 C130 H13b 108.85(17) . . ?
H13c C131 C130 108.91(17) . . ?
H13d C131 C130 108.91(17) . . ?
H13d C131 H13c 107.7 . . ?
C231 C131 C130 113.3(3) . . ?
C231 C131 H13c 108.91(17) . . ?
C231 C131 H13d 108.91(18) . . ?
C211 C210 P2 121.2(2) . . ?
C215 C210 P2 119.9(3) . . ?
C215 C210 C211 118.9(3) . . ?
H211 C211 C210 119.79(19) . . ?
C212 C211 C210 120.4(3) . . ?
C212 C211 H211 119.8(2) . . ?
H212 C212 C211 120.0(2) . . ?
C213 C212 C211 120.0(4) . . ?
C213 C212 H212 120.0(2) . . ?
H213 C213 C212 119.9(2) . . ?
C214 C213 C212 120.3(3) . . ?
C214 C213 H213 119.9(2) . . ?
H214 C214 C213 120.0(2) . . ?
C215 C214 C213 120.0(3) . . ?
C215 C214 H214 120.0(2) . . ?
C214 C215 C210 120.2(3) . . ?
H215 C215 C210 119.9(2) . . ?
H215 C215 C214 119.9(2) . . ?
C221 C220 P2 121.1(2) . . ?
C225 C220 P2 119.9(2) . . ?
C225 C220 C221 118.7(3) . . ?
H221 C221 C220 119.80(19) . . ?
C222 C221 C220 120.4(3) . . ?
C222 C221 H221 119.8(2) . . ?
H222 C222 C221 119.9(2) . . ?
C223 C222 C221 120.3(3) . . ?
C223 C222 H222 119.9(2) . . ?
H223 C223 C222 120.0(2) . . ?
C224 C223 C222 120.0(3) . . ?
C224 C223 H223 120.0(2) . . ?
H224 C224 C223 119.9(2) . . ?
C225 C224 C223 120.3(3) . . ?
C225 C224 H224 119.9(2) . . ?
C224 C225 C220 120.2(3) . . ?
H225 C225 C220 119.88(19) . . ?
H225 C225 C224 119.9(2) . . ?
H23a C230 P2 108.55(10) . . ?
H23b C230 P2 108.55(9) . . ?
H23b C230 H23a 107.5 . . ?
C231 C230 P2 114.9(2) . . ?
C231 C230 H23a 108.55(17) . . ?
C231 C230 H23b 108.55(15) . . ?
C230 C231 C131 114.9(3) . . ?
H23c C231 C131 108.55(18) . . ?
H23c C231 C230 108.55(17) . . ?
H23d C231 C131 108.55(17) . . ?
H23d C231 C230 108.55(17) . . ?
H23d C231 H23c 107.5 . . ?
F2 P3 F1 90.94(17) . . ?
F3 P3 F1 178.0(2) . . ?
F3 P3 F2 90.72(15) . . ?
F4 P3 F1 88.79(18) . . ?
F4 P3 F2 179.51(19) . . ?
F4 P3 F3 89.56(17) . . ?
F5 P3 F1 91.2(2) . . ?
F5 P3 F2 89.5(2) . . ?
F5 P3 F3 87.73(19) . . ?
F5 P3 F4 90.9(2) . . ?
F6 P3 F1 90.4(2) . . ?
F6 P3 F2 90.41(19) . . ?
F6 P3 F3 90.7(2) . . ?
F6 P3 F4 89.2(2) . . ?
F6 P3 F5 178.4(2) . . ?

loop_
_geom_bond_atom_site_label_1
_geom_bond_atom_site_label_2
_geom_bond_distance
_geom_bond_site_symmetry_2
_geom_bond_publ_flag
Ru1 P1 2.3191(10) . ?
Ru1 P2 2.2850(9) . ?
Ru1 O1 2.255(2) . ?
Ru1 O2 2.131(2) . ?
Ru1 N1 2.104(3) . ?
Ru1 N2 2.069(3) . ?
Ru1 C1 2.516(3) . ?
P1 C110 1.849(3) . ?
P1 C120 1.829(3) . ?
P1 C130 1.834(3) . ?
P2 C210 1.824(3) . ?
P2 C220 1.838(3) . ?
P2 C230 1.841(3) . ?
O1 C1 1.285(4) . ?
O2 C1 1.263(4) . ?
O3 N3 1.228(4) . ?
O4 N3 1.217(4) . ?
N1 C8 1.345(4) . ?
N1 C12 1.347(4) . ?
N2 C13 1.376(4) . ?
N2 C17 1.339(4) . ?
N3 C5 1.482(4) . ?
C1 C2 1.501(4) . ?
C2 C3 1.390(5) . ?
C2 C7 1.396(5) . ?
C3 H3 0.9500 . ?
C3 C4 1.375(5) . ?
C4 H4 0.9500 . ?
C4 C5 1.381(5) . ?
C5 C6 1.375(5) . ?
C6 H6 0.9500 . ?
C6 C7 1.382(5) . ?
C7 H7 0.9500 . ?
C8 H8 0.9500 . ?
C8 C9 1.388(5) . ?
C9 H9 0.9500 . ?
C9 C10 1.366(6) . ?
C10 H10 0.9500 . ?
C10 C11 1.366(6) . ?
C11 H11 0.9500 . ?
C11 C12 1.409(5) . ?
C12 C13 1.458(5) . ?
C13 C14 1.388(5) . ?
C14 H14 0.9500 . ?
C14 C15 1.369(6) . ?
C15 H15 0.9500 . ?
C15 C16 1.372(7) . ?
C16 H16 0.9500 . ?
C16 C17 1.393(5) . ?
C17 H17 0.9500 . ?
C110 C111 1.389(5) . ?
C110 C115 1.382(5) . ?
C111 H111 0.9500 . ?
C111 C112 1.393(5) . ?
C112 H112 0.9500 . ?
C112 C113 1.380(6) . ?
C113 H113 0.9500 . ?
C113 C114 1.385(6) . ?
C114 H114 0.9500 . ?
C114 C115 1.395(5) . ?
C115 H115 0.9500 . ?
C120 C121 1.390(5) . ?
C120 C125 1.403(5) . ?
C121 H121 0.9500 . ?
C121 C122 1.396(5) . ?
C122 H122 0.9500 . ?
C122 C123 1.380(5) . ?
C123 H123 0.9500 . ?
C123 C124 1.378(5) . ?
C124 H124 0.9500 . ?
C124 C125 1.390(5) . ?
C125 H125 0.9500 . ?
C130 H13a 0.9900 . ?
C130 H13b 0.9900 . ?
C130 C131 1.542(4) . ?
C131 H13c 0.9900 . ?
C131 H13d 0.9900 . ?
C131 C231 1.530(4) . ?
C210 C211 1.396(5) . ?
C210 C215 1.401(5) . ?
C211 H211 0.9500 . ?
C211 C212 1.391(5) . ?
C212 H212 0.9500 . ?
C212 C213 1.382(6) . ?
C213 H213 0.9500 . ?
C213 C214 1.386(6) . ?
C214 H214 0.9500 . ?
C214 C215 1.390(5) . ?
C215 H215 0.9500 . ?
C220 C221 1.392(5) . ?
C220 C225 1.400(4) . ?
C221 H221 0.9500 . ?
C221 C222 1.395(5) . ?
C222 H222 0.9500 . ?
C222 C223 1.375(6) . ?
C223 H223 0.9500 . ?
C223 C224 1.381(6) . ?
C224 H224 0.9500 . ?
C224 C225 1.392(5) . ?
C225 H225 0.9500 . ?
C230 H23a 0.9900 . ?
C230 H23b 0.9900 . ?
C230 C231 1.527(5) . ?
C231 H23c 0.9900 . ?
C231 H23d 0.9900 . ?
P3 F1 1.575(3) . ?
P3 F2 1.603(3) . ?
P3 F3 1.609(3) . ?
P3 F4 1.592(3) . ?
P3 F5 1.571(3) . ?
P3 F6 1.568(3) . ?

loop_
_geom_torsion_atom_site_label_1
_geom_torsion_atom_site_label_2
_geom_torsion_atom_site_label_3
_geom_torsion_atom_site_label_4
_geom_torsion
_geom_torsion_site_symmetry_1
_geom_torsion_site_symmetry_2
_geom_torsion_site_symmetry_3
_geom_torsion_site_symmetry_4
_geom_torsion_publ_flag
Ru1 P1 C110 C111 90.0(2) . . . . ?
Ru1 P1 C110 C115 -89.5(2) . . . . ?
Ru1 P1 C120 C121 133.6(2) . . . . ?
Ru1 P1 C120 C125 -38.95(17) . . . . ?
Ru1 P1 C130 C131 37.71(15) . . . . ?
Ru1 P2 C210 C211 18.13(18) . . . . ?
Ru1 P2 C210 C215 -161.2(2) . . . . ?
Ru1 P2 C220 C221 84.94(18) . . . . ?
Ru1 P2 C220 C225 -88.62(17) . . . . ?
Ru1 P2 C230 C231 -79.04(16) . . . . ?
Ru1 O1 C1 O2 -10.35(18) . . . . ?
Ru1 O1 C1 C2 167.28(16) . . . . ?
Ru1 O2 C1 O1 10.94(19) . . . . ?
Ru1 O2 C1 C2 -166.70(16) . . . . ?
Ru1 N1 C8 C9 -173.1(3) . . . . ?
Ru1 N1 C12 C11 172.9(2) . . . . ?
Ru1 N1 C12 C13 -9.2(2) . . . . ?
Ru1 N2 C13 C12 8.6(2) . . . . ?
Ru1 N2 C13 C14 -173.9(2) . . . . ?
Ru1 N2 C17 C16 173.8(3) . . . . ?
Ru1 C1 C2 C3 134.6(12) . . . . ?
Ru1 C1 C2 C7 -43.0(12) . . . . ?
P1 C110 C111 C112 -178.8(3) . . . . ?
P1 C110 C115 C114 179.1(3) . . . . ?
P1 C120 C121 C122 -171.0(3) . . . . ?
P1 C120 C125 C124 171.7(2) . . . . ?
P1 C130 C131 C231 -108.3(2) . . . . ?
P2 C210 C211 C212 -179.5(3) . . . . ?
P2 C210 C215 C214 -179.6(3) . . . . ?
P2 C220 C221 C222 -172.7(3) . . . . ?
P2 C220 C225 C224 171.7(2) . . . . ?
P2 C230 C231 C131 52.2(2) . . . . ?
O1 C1 C2 C3 31.2(4) . . . . ?
O1 C1 C2 C7 -146.5(3) . . . . ?
O2 C1 C2 C3 -151.2(3) . . . . ?
O2 C1 C2 C7 31.2(4) . . . . ?
O3 N3 C5 C4 11.2(4) . . . . ?
O3 N3 C5 C6 -167.1(3) . . . . ?
O4 N3 C5 C4 -170.7(3) . . . . ?
O4 N3 C5 C6 11.0(4) . . . . ?
N1 C8 C9 C10 0.6(4) . . . . ?
N1 C12 C11 C10 1.0(4) . . . . ?
N1 C12 C13 N2 0.5(3) . . . . ?
N1 C12 C13 C14 -177.0(3) . . . . ?
N2 C13 C12 C11 178.3(3) . . . . ?
N2 C13 C14 C15 -0.8(4) . . . . ?
N2 C17 C16 C15 0.5(4) . . . . ?
N3 C5 C4 C3 -176.5(3) . . . . ?
N3 C5 C6 C7 175.1(3) . . . . ?
C1 C2 C3 C4 179.4(3) . . . . ?
C1 C2 C7 C6 179.2(3) . . . . ?
C2 C3 C4 C5 1.4(4) . . . . ?
C2 C7 C6 C5 1.4(4) . . . . ?
C3 C2 C7 C6 1.5(4) . . . . ?
C3 C4 C5 C6 1.7(4) . . . . ?
C4 C3 C2 C7 -3.0(4) . . . . ?
C4 C5 C6 C7 -3.1(4) . . . . ?
C8 N1 C12 C11 -2.2(3) . . . . ?
C8 N1 C12 C13 175.7(3) . . . . ?
C8 C9 C10 C11 -1.8(4) . . . . ?
C9 C8 N1 C12 1.5(4) . . . . ?
C9 C10 C11 C12 1.1(4) . . . . ?
C10 C11 C12 C13 -176.7(3) . . . . ?
C11 C12 C13 C14 0.8(4) . . . . ?
C12 C13 N2 C17 -173.0(3) . . . . ?
C12 C13 C14 C15 176.6(3) . . . . ?
C13 N2 C17 C16 -4.4(3) . . . . ?
C13 C14 C15 C16 -3.2(4) . . . . ?
C14 C13 N2 C17 4.5(4) . . . . ?
C14 C15 C16 C17 3.4(4) . . . . ?
C110 P1 C120 C121 -105.3(2) . . . . ?
C110 P1 C120 C125 82.2(2) . . . . ?
C110 P1 C130 C131 -87.22(19) . . . . ?
C110 C111 C112 C113 -0.3(5) . . . . ?
C110 C115 C114 C113 -0.3(5) . . . . ?
C111 C110 P1 C120 -31.7(3) . . . . ?
C111 C110 P1 C130 -139.9(3) . . . . ?
C111 C110 C115 C114 -0.4(4) . . . . ?
C111 C112 C113 C114 -0.4(5) . . . . ?
C112 C111 C110 C115 0.7(5) . . . . ?
C112 C113 C114 C115 0.6(5) . . . . ?
C115 C110 P1 C120 148.8(3) . . . . ?
C115 C110 P1 C130 40.6(3) . . . . ?
C120 P1 C130 C131 166.1(2) . . . . ?
C120 C121 C122 C123 -0.5(4) . . . . ?
C120 C125 C124 C123 -0.2(4) . . . . ?
C121 C120 P1 C130 0.9(3) . . . . ?
C121 C120 C125 C124 -1.2(4) . . . . ?
C121 C122 C123 C124 -0.9(4) . . . . ?
C122 C121 C120 C125 1.5(4) . . . . ?
C122 C123 C124 C125 1.2(4) . . . . ?
C125 C120 P1 C130 -171.6(2) . . . . ?
C130 C131 C231 C230 53.8(3) . . . . ?
C210 P2 C220 C221 -38.6(2) . . . . ?
C210 P2 C220 C225 147.8(2) . . . . ?
C210 P2 C230 C231 52.68(18) . . . . ?
C210 C211 C212 C213 -1.1(4) . . . . ?
C210 C215 C214 C213 -0.6(4) . . . . ?
C211 C210 P2 C220 137.7(3) . . . . ?
C211 C210 P2 C230 -117.1(3) . . . . ?
C211 C210 C215 C214 1.0(4) . . . . ?
C211 C212 C213 C214 1.5(5) . . . . ?
C212 C211 C210 C215 -0.1(4) . . . . ?
C212 C213 C214 C215 -0.7(5) . . . . ?
C215 C210 P2 C220 -41.7(3) . . . . ?
C215 C210 P2 C230 63.6(3) . . . . ?
C220 P2 C230 C231 158.31(19) . . . . ?
C220 C221 C222 C223 1.1(4) . . . . ?
C220 C225 C224 C223 1.2(4) . . . . ?
C221 C220 P2 C230 -144.7(2) . . . . ?
C221 C220 C225 C224 -2.0(3) . . . . ?
C221 C222 C223 C224 -1.9(4) . . . . ?
C222 C221 C220 C225 0.9(4) . . . . ?
C222 C223 C224 C225 0.8(4) . . . . ?
C225 C220 P2 C230 41.8(3) . . . . ?

loop_
_exptl_oxdiff_crystal_face_indexfrac_h
_exptl_oxdiff_crystal_face_indexfrac_k
_exptl_oxdiff_crystal_face_indexfrac_l
_exptl_oxdiff_crystal_face_x
_exptl_oxdiff_crystal_face_y
_exptl_oxdiff_crystal_face_z
-5.9433 -6.4860 -0.6302 0.8477 0.4606 0.2633
-0.1571 8.1444 -0.0336 -0.3664 -0.1973 -0.9093
6.9906 -2.4446 0.7618 -0.5261 -0.2880 0.8002
2.7078 3.5875 9.4043 0.4779 -0.8784 0.0091
-2.7078 -3.5875 -9.4043 -0.4779 0.8784 -0.0091

loop_
_atom_site_anharm_gc_c_label
_atom_site_anharm_gc_c_111
_atom_site_anharm_gc_c_112
_atom_site_anharm_gc_c_113
_atom_site_anharm_gc_c_122
_atom_site_anharm_gc_c_123
_atom_site_anharm_gc_c_133
_atom_site_anharm_gc_c_222
_atom_site_anharm_gc_c_223
_atom_site_anharm_gc_c_233
_atom_site_anharm_gc_c_333
Ru1 -0.00000144(7) -0.00000001(3) 0.00000062(4) 0.00000001(3) -0.000000029(19) -0.00000031(3) -0.00000005(4) -0.00000007(3) 0.00000006(3) 0.00000009(5)

loop_
_atom_site_anharm_gc_d_label
_atom_site_anharm_gc_d_1111
_atom_site_anharm_gc_d_1112
_atom_site_anharm_gc_d_1113
_atom_site_anharm_gc_d_1122
_atom_site_anharm_gc_d_1123
_atom_site_anharm_gc_d_1133
_atom_site_anharm_gc_d_1222
_atom_site_anharm_gc_d_1223
_atom_site_anharm_gc_d_1233
_atom_site_anharm_gc_d_1333
_atom_site_anharm_gc_d_2222
_atom_site_anharm_gc_d_2223
_atom_site_anharm_gc_d_2233
_atom_site_anharm_gc_d_2333
_atom_site_anharm_gc_d_3333
Ru1 -0.000000043(6) 0.000000020(2) 0.000000011(3) -0.0000000113(16) -0.0000000086(12) -0.000000010(2) -0.0000000012(19) 0.0000000026(11) 0.0000000071(12) 0.000000006(2) -0.000000027(4) 0.000000016(2) -0.0000000144(16) 0.000000008(2) -0.000000018(4)
